data_2003621
loop_
_publ_author_name
'Llamas-Saiz, A. L.'
'Foces-Foces, C.'
'Echevarr\'ia, A.'
'Elguero, J.'

_publ_section_title
;
 The Relative Basicities of Tris(pyrazol-1-yl)-1,3,5-triazine (TPT),
 Water and the Picrate Anion in the Solid State
;
_journal_issue 7
_journal_name_full 'Acta Crystallographica Section C'
_journal_page_first 1401
_journal_page_last 1404
_journal_paper_doi 10.1107/S010827019500028X
_journal_volume 51
_journal_year 1995
_chemical_formula_moiety 'C19 H15 Cl3 N12 O8'
_chemical_formula_sum 'C19 H15 Cl3 N12 O8'
_chemical_formula_weight 645.76
_space_group_IT_number 14
_symmetry_cell_setting monoclinic
_symmetry_space_group_name_Hall '-P 2ybc'
_symmetry_space_group_name_H-M 'P 1 21/c 1'
_atom_type_scat_source IntTabIV
_cell_angle_alpha 90
_cell_angle_beta 93.853(6)
_cell_angle_gamma 90
_cell_formula_units_Z 4
_cell_length_a 5.9268(2)
_cell_length_b 19.6263(15)
_cell_length_c 22.9946(24)
_cell_measurement_reflns_used 65
_cell_measurement_temperature 295
_cell_measurement_theta_max 45
_cell_measurement_theta_min 2
_cell_volume 2668.7(4)
_diffrn_measurement_device 'Philips PW1100 four-circle'
_diffrn_measurement_method \w/2\q
_diffrn_radiation_type CuK\a
_diffrn_radiation_wavelength 1.5418
_diffrn_reflns_av_R_equivalents 0.020
_diffrn_reflns_limit_h_max 7
_diffrn_reflns_limit_h_min -7
_diffrn_reflns_limit_k_max 24
_diffrn_reflns_limit_k_min 0
_diffrn_reflns_limit_l_max 28
_diffrn_reflns_limit_l_min 0
_diffrn_reflns_number 4889
_diffrn_reflns_theta_max 65
_diffrn_standards_decay_% 0
_diffrn_standards_interval_time 90
_diffrn_standards_number 2
_exptl_absorpt_coefficient_mu 3.782
_exptl_absorpt_correction_T_max 1.00
_exptl_absorpt_correction_T_min 0.51
_exptl_absorpt_correction_type empirical
_exptl_crystal_colour yellow
_exptl_crystal_density_diffrn 1.607
_exptl_crystal_description 'plate like'
_exptl_crystal_size_max 0.50
_exptl_crystal_size_mid 0.20
_exptl_crystal_size_min 0.05
_refine_diff_density_max '0.54 near Cl(2)'
_refine_diff_density_min -0.34
_refine_ls_extinction_method none
_refine_ls_goodness_of_fit_obs 1.15
_refine_ls_hydrogen_treatment refall
_refine_ls_number_parameters 448
_refine_ls_number_reflns 3057
_refine_ls_R_factor_obs 0.062
_refine_ls_shift/esd_max 0.16
_refine_ls_structure_factor_coef F
_refine_ls_weighting_scheme
;Empirical weighting to give no trends in <\w\D^2^F> vs <|Fo|> and
<sin\q/\l>
;
_refine_ls_wR_factor_obs 0.071
_reflns_number_observed 3058
_reflns_number_total 4522
_reflns_observed_criterion >3\s(I)
_cod_data_source_file ab1234.cif
_cod_data_source_block ab1234a
_cod_original_cell_volume 2668.7(4)
_cod_original_sg_symbol_H-M 'P 21/c'
_cod_database_code 2003621

loop_
_symmetry_equiv_pos_as_xyz
x,y,z
x,1/2-y,1/2+z
-x,-y,-z
-x,1/2+y,1/2-z

loop_
_atom_site_label
_atom_site_fract_x
_atom_site_fract_y
_atom_site_fract_z
_atom_site_U_iso_or_equiv
C(1) .3212(6) .2354(2) .3443(2) .037(1)
N(2) .4123(5) .1754(2) .3574(1) .038(1)
C(3) .6067(7) .1812(2) .3900(2) .037(1)
N(4) .7062(6) .2377(2) .4092(1) .040(1)
C(5) .5951(7) .2933(2) .3917(2) .037(1)
N(6) .4024(6) .2968(2) .3591(1) .041(1)
N(11) .1157(5) .2367(2) .3109(1) .041(1)
N(12) .0059(6) .1783(2) .2941(2) .049(1)
C(13) -.1748(7) .2004(3) .2631(2) .052(2)
C(14) -.1850(7) .2711(3) .2597(2) .053(3)
C(15) .0024(7) .2935(2) .2905(2) .048(1)
N(21) .7200(6) .1209(2) .4046(2) .041(1)
N(22) .9275(6) .1225(2) .4345(2) .043(1)
C(23) .9881(8) .0581(3) .4389(2) .058(2)
C(24) .8242(10) .0157(3) .4130(3) .075(2)
C(25) .6567(8) .0560(3) .3915(3) .063(2)
N(31) .6952(6) .3546(2) .4088(2) .044(1)
N(32) .9032(6) .3551(2) .4384(2) .052(1)
C(33) .9502(10) .4203(3) .4459(3) .068(2)
C(34) .7773(12) .4619(3) .4222(3) .084(2)
C(35) .6179(9) .4195(3) .3993(3) .065(2)
C(41) .6250(7) .2606(2) .5610(2) .040(1)
C(42) .7656(7) .3117(2) .5890(2) .041(1)
C(43) .9682(7) .2994(2) .6185(2) .043(1)
C(44) 1.0405(7) .2326(2) .6238(2) .042(1)
C(45) .9150(7) .1800(2) .6000(2) .042(1)
C(46) .7120(6) .1934(2) .5690(2) .037(1)
O(47) .4427(5) .2787(2) .5332(2) .063(1)
N(48) .6892(7) .3825(2) .5860(2) .060(1)
O(49) .4952(9) .3941(3) .5962(4) .0103(3)
O(50) .8282(9) .4271(2) .5788(3) .083(2)
O(49') .582(4) .4019(12) .5412(11) .0113(7)
O(50') .715(5) .4166(14) .6220(13) .0127(8)
N(51) 1.2522(6) .2178(2) .6574(2) .054(1)
O(52) 1.3521(6) .2650(2) .6819(2) .077(2)
O(53) 1.3202(6) .1592(2) .6588(2) .077(2)
N(54) .5883(6) .1343(2) .5462(2) .045(1)
O(55) .6668(6) .0782(2) .5554(2) .071(1)
O(56) .4102(6) .1425(2) .5178(2) .075(1)
O(7) .1443(7) .2404(2) .4667(2) .067(1)
C(10) .1357(10) .0243(3) .2650(3) .069(2)
Cl(1) .2700(4) -.0481(1) .2948(1) .0106(1)
Cl(2) .2992(3) .0607(1) .2131(1) .091(1)
Cl(3) -.1324(4) .0049(2) .2351(1) .0138(1)
H(13) -.277(8) .169(3) .248(2) .04(1)
H(14) -.283(8) .300(3) .240(2) .04(1)
H(15) .066(7) .337(2) .298(2) .02(1)
H(23) 1.122(8) .045(2) .457(2) .03(1)
H(24) .837(10) -.035(3) .412(3) .06(2)
H(25) .515(11) .045(3) .374(3) .07(2)
H(33) 1.085(10) .434(3) .465(3) .07(2)
H(34) .761(8) .509(3) .428(2) .04(1)
H(35) .481(10) .426(3) .383(3) .05(2)
H(43) 1.047(7) .333(2) .634(2) .02(1)
H(45) .967(7) .136(2) .602(2) .02(1)
H(71) .067(12) .202(4) .463(3) .07(2)
H(73) .287(11) .251(3) .497(3) .06(2)
H(72) .046(13) .271(4) .465(3) .08(3)
H(10) .102(10) .061(3) .294(3) .05(2)

loop_
_geom_angle_atom_site_label_1
_geom_angle_atom_site_label_2
_geom_angle_atom_site_label_3
_geom_angle
_geom_angle_publ_flag
N(6) C(1) N(11) 114.3(4) yes
N(2) C(1) N(11) 117.9(4) yes
N(2) C(3) N(21) 116.5(3) yes
N(4) C(3) N(21) 116.0(3) yes
N(4) C(5) N(31) 115.7(4) yes
N(6) C(5) N(31) 116.9(4) yes
C(1) N(11) C(15) 126.4(4) yes
C(3) N(21) C(25) 128.7(4) yes
C(5) N(31) C(35) 129.1(4) yes
O(47) C(41) C(42) 118.7(4) yes
O(47) C(41) C(46) 127.9(4) yes
C(42) C(41) C(46) 113.4(4) yes
C(41) C(42) N(48) 118.5(4) yes
C(43) C(42) N(48) 117.0(4) yes
C(41) C(42) C(43) 124.6(4) yes
C(41) C(46) N(54) 121.6(3) yes
C(45) C(46) N(54) 115.8(4) yes
C(41) C(46) C(45) 122.5(4) yes
C(43) C(44) N(51) 119.1(4) yes
C(45) C(44) N(51) 119.2(4) yes
C(43) C(44) C(45) 121.7(4) yes
N(2) C(1) N(6) 127.7(4) no
C(1) N(2) C(3) 112.0(3) no
N(2) C(3) N(4) 127.5(4) no
C(3) N(4) C(5) 112.9(3) no
N(4) C(5) N(6) 127.4(4) no
C(1) N(6) C(5) 112.4(3) no
C(1) N(11) N(12) 121.6(3) no
N(12) N(11) C(15) 122.0(3) no
N(11) N(12) C(13) 103.4(4) no
N(12) C(13) H(13) 119.(3) no
N(12) C(13) C(14) 112.9(4) no
C(14) C(13) H(13) 128.(3) no
C(13) C(14) H(14) 133.(3) no
C(13) C(14) C(15) 105.3(4) no
C(15) C(14) H(14) 122.(3) no
N(11) C(15) C(14) 106.4(4) no
C(14) C(15) H(15) 134.(3) no
N(11) C(15) H(15) 120.(3) no
C(3) N(21) N(22) 120.3(3) no
N(22) N(21) C(25) 111.1(4) no
N(21) N(22) C(23) 104.3(3) no
N(22) C(23) H(23) 123.(3) no
N(22) C(23) C(24) 111.5(5) no
C(24) C(23) H(23) 126.(3) no
C(23) C(24) H(24) 124.(4) no
C(23) C(24) C(25) 106.5(5) no
C(25) C(24) H(24) 129.(4) no
N(21) C(25) C(24) 106.7(5) no
C(24) C(25) H(25) 130.(4) no
N(21) C(25) H(25) 123.(4) no
C(5) N(31) N(32) 120.1(3) no
N(32) N(31) C(35) 110.8(4) no
N(31) N(32) C(33) 104.3(4) no
N(32) C(33) H(33) 121.(4) no
N(32) C(33) C(34) 112.1(5) no
C(34) C(33) H(33) 127.(4) no
C(33) C(34) H(34) 127.(3) no
C(33) C(34) C(35) 105.6(5) no
C(35) C(34) H(34) 126.(3) no
N(31) C(35) C(34) 107.2(5) no
C(34) C(35) H(35) 133.(4) no
N(31) C(35) H(35) 119.(4) no
C(42) C(43) H(43) 120.(3) no
C(42) C(43) C(44) 118.1(4) no
C(44) C(43) H(43) 122.(3) no
C(44) C(45) H(45) 121.(3) no
C(44) C(45) C(46) 119.6(4) no
C(46) C(45) H(45) 119.(3) no
C(41) O(47) H(73) 138.(3) no
C(42) N(48) O(50)' 122.1(16) no
C(42) N(48) O(49)' 118.3(12) no
C(42) N(48) O(50) 118.6(4) no
C(42) N(48) O(49) 117.7(4) no
O(49)' N(48) O(50)' 119.5(19) no
O(50) N(48) O(50)' 66.0(16) no
O(50) N(48) O(49)' 88.8(12) no
O(49) N(48) O(50)' 79.6(16) no
O(49) N(48) O(49)' 70.3(12) no
O(49) N(48) O(50) 123.4(5) no
N(48) O(49) O(50)' 45.9(12) no
N(48) O(49) O(49)' 55.6(11) no
O(49)' O(49) O(50)' 87.8(16) no
N(48) O(50) O(50)' 51.1(14) no
N(48) O(50) O(49)' 45.9(9) no
O(49)' O(50) O(50)' 82.5(16) no
O(49) O(49)' O(50) 85.9(13) no
N(48) O(49)' O(50) 45.3(9) no
N(48) O(49)' O(49) 54.1(11) no
O(49) O(50)' O(50) 104.(2) no
N(48) O(50)' O(50) 62.9(15) no
N(48) O(50)' O(49) 54.6(13) no
C(44) N(51) O(53) 118.3(4) no
C(44) N(51) O(52) 117.9(4) no
O(52) N(51) O(53) 123.8(4) no
C(46) N(54) O(56) 119.2(4) no
C(46) N(54) O(55) 119.1(4) no
O(55) N(54) O(56) 121.7(4) no
H(73) O(7) H(72) 113.(7) no
H(71) O(7) H(72) 105.(7) no
H(71) O(7) H(73) 128.(6) no
Cl(3) C(10) H(10) 102.(3) no
Cl(2) C(10) H(10) 108.(4) no
Cl(2) C(10) Cl(3) 111.0(3) no
Cl(1) C(10) H(10) 115.(4) no
Cl(1) C(10) Cl(3) 111.0(4) no
Cl(1) C(10) Cl(2) 110.1(3) no
O(47) H(73) O(7) 167.(6) no

loop_
_geom_bond_atom_site_label_1
_geom_bond_atom_site_label_2
_geom_bond_distance
_geom_bond_publ_flag
C(1) N(2) 1.322(5) no
C(1) N(6) 1.332(5) no
C(1) N(11) 1.396(5) no
N(2) C(3) 1.338(5) no
C(3) N(4) 1.318(5) no
C(3) N(21) 1.391(5) no
N(4) C(5) 1.323(5) no
C(5) N(6) 1.324(5) no
C(5) N(31) 1.388(5) no
N(11) N(12) 1.360(5) no
N(11) C(15) 1.368(6) no
N(12) C(13) 1.319(6) no
C(13) C(14) 1.391(8) no
C(13) H(13) 0.91(5) no
C(14) C(15) 1.350(6) no
C(14) H(14) 0.91(5) no
C(15) H(15) 0.94(4) no
N(21) N(22) 1.369(5) no
N(21) C(25) 1.355(6) no
N(22) C(23) 1.316(6) no
C(23) C(24) 1.383(8) no
C(23) H(23) 0.91(4) no
C(24) C(25) 1.338(8) no
C(24) H(24) 0.99(6) no
C(25) H(25) 0.93(6) no
N(31) N(32) 1.367(5) no
N(31) C(35) 1.366(6) no
N(32) C(33) 1.317(6) no
C(33) C(34) 1.393(8) no
C(33) H(33) 0.92(6) no
C(34) C(35) 1.340(8) no
C(34) H(34) 0.94(5) no
C(35) H(35) 0.88(6) no
C(41) C(42) 1.431(6) no
C(41) C(46) 1.423(6) no
C(41) O(47) 1.269(5) no
C(42) C(43) 1.361(6) no
C(42) N(48) 1.461(6) no
C(43) C(44) 1.381(6) no
C(43) H(43) 0.87(4) no
C(44) C(45) 1.366(6) no
C(44) N(51) 1.458(5) no
C(45) C(46) 1.383(5) no
C(45) H(45) 0.92(4) no
C(46) N(54) 1.450(5) no
N(48) O(49) 1.21(7) no
N(48) O(50) 1.220(7) no
N(48) O(49)' 1.23(2) no
N(48) O(50)' 1.07(3) no
O(49) O(49)' 1.41(3) no
O(49) O(50)' 1.46(3) no
O(50) O(49)' 1.72(2) no
O(50) O(50)' 1.25(3) no
N(51) O(52) 1.215(6) no
N(51) O(53) 1.220(6) no
N(54) O(55) 1.209(5) no
N(54) O(56) 1.214(5) no
O(7) H(71) 0.89(8) no
O(7) H(73) 1.08(7) no
O(7) H(72) 0.84(8) no
C(10) Cl(1) 1.746(6) no
C(10) Cl(2) 1.740(6) no
C(10) Cl(3) 1.730(6) no
C(10) H(10) 1.01(7) no

loop_
_geom_contact_distance
_geom_contact_publ_flag
1.8(7) yes
3.127(8) yes
3.37(3) yes
3.11(3) yes
3.382(4) yes

loop_
_geom_torsion_atom_site_label_1
_geom_torsion_atom_site_label_2
_geom_torsion_atom_site_label_3
_geom_torsion_atom_site_label_4
_geom_torsion
_geom_torsion_publ_flag
N(2) C(1) N(11) N(12) 2.9(6) yes
N(4) C(3) N(21) N(22) -3.1(5) yes
N(4) C(5) N(31) N(32) 4.4(5) yes
C(41) C(42) N(48) O(49) 46.7(6) yes
C(41) C(42) N(48) O(49)' -34.7(14) yes
C(43) C(44) N(51) O(52) 3.4(6) yes
C(41) C(46) N(54) O(56) 2.8(6) yes
